data_7006240
loop_
_publ_author_name
'Neo, Kian Eang'
'Huynh, Han Vinh'
'Koh, Lip Lin'
'Henderson, William'
'Hor, T. S. Andy'

_publ_section_title
;
 Dinuclear PCP pincer complexes from Lewis acidic [Pd(OTf)(PCP)] and
 basic [Pd(4-Spy)(PCP)] (OTf = triflate; 4-Spy = 4-pyridinethiolate;
 PCP = (-)CH(CH(2)CH(2)PPh(2))(2)).
;
_journal_issue 48
_journal_name_full 'Dalton transactions (Cambridge, England : 2003)'
_journal_page_first 5701
_journal_page_last 5709
_journal_paper_doi 10.1039/b710752h
_journal_year 2007
_chemical_formula_sum 'C30 H29 F3 O3 P2 Pd S'
_chemical_formula_weight 694.93
_chemical_name_systematic
;
?
;
_space_group_IT_number 2
_symmetry_cell_setting triclinic
_symmetry_space_group_name_Hall '-P 1'
_symmetry_space_group_name_H-M 'P -1'
_atom_sites_solution_hydrogens geom
_atom_sites_solution_primary direct
_atom_sites_solution_secondary difmap
_audit_creation_method SHELXL-97
_cell_angle_alpha 98.489(2)
_cell_angle_beta 93.482(2)
_cell_angle_gamma 114.8970(10)
_cell_formula_units_Z 2
_cell_length_a 9.4270(7)
_cell_length_b 10.6781(8)
_cell_length_c 15.8613(12)
_cell_measurement_reflns_used 6913
_cell_measurement_temperature 223(2)
_cell_measurement_theta_max 28.91
_cell_measurement_theta_min 2.28
_cell_volume 1418.89(19)
_computing_cell_refinement 'Bruker SMART'
_computing_data_collection 'Bruker SMART'
_computing_data_reduction 'Bruker SAINT'
_computing_molecular_graphics 'Bruker SHELXTL'
_computing_publication_material 'Bruker SHELXTL'
_computing_structure_refinement 'SHELXL-97 (Sheldrick, 1997)'
_computing_structure_solution 'SHELXS-97 (Sheldrick, 1990)'
_diffrn_ambient_temperature 223(2)
_diffrn_measured_fraction_theta_full 0.999
_diffrn_measured_fraction_theta_max 0.999
_diffrn_measurement_device_type 'CCD area detector'
_diffrn_measurement_method 'phi and omega scans'
_diffrn_radiation_monochromator graphite
_diffrn_radiation_source 'fine-focus sealed tube'
_diffrn_radiation_type MoK\a
_diffrn_radiation_wavelength 0.71073
_diffrn_reflns_av_R_equivalents 0.0272
_diffrn_reflns_av_sigmaI/netI 0.0318
_diffrn_reflns_limit_h_max 12
_diffrn_reflns_limit_h_min -12
_diffrn_reflns_limit_k_max 13
_diffrn_reflns_limit_k_min -13
_diffrn_reflns_limit_l_max 20
_diffrn_reflns_limit_l_min -20
_diffrn_reflns_number 18705
_diffrn_reflns_theta_full 27.50
_diffrn_reflns_theta_max 27.50
_diffrn_reflns_theta_min 1.31
_exptl_absorpt_coefficient_mu 0.892
_exptl_absorpt_correction_T_max 0.9161
_exptl_absorpt_correction_T_min 0.7168
_exptl_absorpt_correction_type empirical
_exptl_absorpt_process_details 'Sadabs, (Sheldrick 2001)'
_exptl_crystal_colour COLOURLESS
_exptl_crystal_density_diffrn 1.627
_exptl_crystal_density_meas ?
_exptl_crystal_density_method .
_exptl_crystal_description BLOCK
_exptl_crystal_F_000 704
_exptl_crystal_size_max 0.40
_exptl_crystal_size_mid 0.32
_exptl_crystal_size_min 0.10
_refine_diff_density_max 0.924
_refine_diff_density_min -0.362
_refine_diff_density_rms 0.082
_refine_ls_extinction_method none
_refine_ls_goodness_of_fit_ref 1.066
_refine_ls_hydrogen_treatment constructed
_refine_ls_matrix_type full
_refine_ls_number_parameters 361
_refine_ls_number_reflns 6515
_refine_ls_number_restraints 0
_refine_ls_restrained_S_all 1.066
_refine_ls_R_factor_all 0.0356
_refine_ls_R_factor_gt 0.0313
_refine_ls_shift/su_max 0.001
_refine_ls_shift/su_mean 0.000
_refine_ls_structure_factor_coef Fsqd
_refine_ls_weighting_details 'calc w=1/[\s^2^(Fo^2^)+(0.0354P)^2^+1.0197P] where P=(Fo^2^+2Fc^2^)/3'
_refine_ls_weighting_scheme calc
_refine_ls_wR_factor_gt 0.0726
_refine_ls_wR_factor_ref 0.0780
_reflns_number_gt 5966
_reflns_number_total 6515
_reflns_threshold_expression >2sigma(I)
_cod_data_source_file b710752h.txt
_cod_data_source_block 5095
_cod_depositor_comments
;
The following automatic conversions were performed:
'_symmetry_cell_setting' value 'Triclinic' changed to 'triclinic'
according to '/home/saulius/struct/CIF-dictionaries/cif_core.dic'
dictionary named 'cif_core.dic' version 2.4.1 from 2010-06-29.

Automatic conversion script
Id: cif_fix_enum 1527 2010-12-29 10:47:43Z saulius 
;
_cod_original_cell_volume 1418.89(18)
_cod_original_sg_symbol_H-M P-1
_cod_database_code 7006240

loop_
_symmetry_equiv_pos_as_xyz
'x, y, z'
'-x, -y, -z'

loop_
_atom_site_label
_atom_site_type_symbol
_atom_site_fract_x
_atom_site_fract_y
_atom_site_fract_z
_atom_site_U_iso_or_equiv
_atom_site_adp_type
_atom_site_occupancy
_atom_site_symmetry_multiplicity
_atom_site_calc_flag
_atom_site_refinement_flags
_atom_site_disorder_assembly
_atom_site_disorder_group
Pd1 Pd 0.350893(19) 0.107741(17) 0.243060(11) 0.02150(6) Uani 1 1 d . . .
P1 P 0.50606(7) -0.01109(6) 0.23713(4) 0.02297(13) Uani 1 1 d . . .
P2 P 0.25171(7) 0.27372(6) 0.26198(4) 0.02496(13) Uani 1 1 d . . .
C1 C 0.5670(3) 0.2832(3) 0.26590(16) 0.0288(5) Uani 1 1 d . . .
H1 H 0.5926 0.3025 0.2082 0.035 Uiso 1 1 calc R . .
C2 C 0.7003(3) 0.2555(3) 0.30392(17) 0.0329(6) Uani 1 1 d . . .
H2A H 0.8010 0.3385 0.3074 0.039 Uiso 1 1 calc R . .
H2B H 0.6844 0.2380 0.3623 0.039 Uiso 1 1 calc R . .
C3 C 0.7059(3) 0.1296(3) 0.24888(16) 0.0294(5) Uani 1 1 d . . .
H3A' H 0.7821 0.1035 0.2771 0.035 Uiso 1 1 calc R . .
H3B' H 0.7359 0.1501 0.1926 0.035 Uiso 1 1 calc R . .
C4 C 0.5603(3) 0.4160(3) 0.31295(17) 0.0309(5) Uani 1 1 d . . .
H4A H 0.5414 0.4070 0.3723 0.037 Uiso 1 1 calc R . .
H4B H 0.6614 0.4978 0.3146 0.037 Uiso 1 1 calc R . .
C5 C 0.4286(3) 0.4372(3) 0.26677(18) 0.0312(5) Uani 1 1 d . . .
H5A H 0.4500 0.4541 0.2088 0.037 Uiso 1 1 calc R . .
H5B H 0.4166 0.5172 0.2988 0.037 Uiso 1 1 calc R . .
C1A C 0.5067(3) -0.0963(2) 0.32808(15) 0.0265(5) Uani 1 1 d . . .
C2A C 0.6224(3) -0.1413(3) 0.34465(18) 0.0368(6) Uani 1 1 d . . .
H2A1 H 0.6980 -0.1317 0.3070 0.044 Uiso 1 1 calc R . .
C3A C 0.6268(4) -0.2001(3) 0.4162(2) 0.0452(7) Uani 1 1 d . . .
H3A H 0.7057 -0.2299 0.4273 0.054 Uiso 1 1 calc R . .
C4A C 0.5155(4) -0.2151(3) 0.47117(19) 0.0469(8) Uani 1 1 d . . .
H4A1 H 0.5192 -0.2540 0.5202 0.056 Uiso 1 1 calc R . .
C5A C 0.3996(4) -0.1734(3) 0.45447(19) 0.0452(7) Uani 1 1 d . . .
H5A1 H 0.3230 -0.1852 0.4918 0.054 Uiso 1 1 calc R . .
C6A C 0.3938(3) -0.1139(3) 0.38317(16) 0.0322(5) Uani 1 1 d . . .
H6A H 0.3138 -0.0856 0.3722 0.039 Uiso 1 1 calc R . .
C1B C 0.4814(3) -0.1409(3) 0.14268(15) 0.0244(5) Uani 1 1 d . . .
C2B C 0.3935(3) -0.2834(3) 0.14072(17) 0.0323(5) Uani 1 1 d . . .
H2B1 H 0.3454 -0.3136 0.1888 0.039 Uiso 1 1 calc R . .
C3B C 0.3761(4) -0.3816(3) 0.06817(18) 0.0390(6) Uani 1 1 d . . .
H3B H 0.3166 -0.4780 0.0674 0.047 Uiso 1 1 calc R . .
C4B C 0.4457(3) -0.3382(3) -0.00285(18) 0.0403(7) Uani 1 1 d . . .
H4B1 H 0.4357 -0.4049 -0.0514 0.048 Uiso 1 1 calc R . .
C5B C 0.5299(3) -0.1970(3) -0.00243(17) 0.0410(7) Uani 1 1 d . . .
H5B1 H 0.5759 -0.1672 -0.0511 0.049 Uiso 1 1 calc R . .
C6B C 0.5469(3) -0.0985(3) 0.06980(16) 0.0327(6) Uani 1 1 d . . .
H6B H 0.6033 -0.0021 0.0694 0.039 Uiso 1 1 calc R . .
C1C C 0.1738(3) 0.2934(3) 0.36278(16) 0.0277(5) Uani 1 1 d . . .
C2C C 0.2047(4) 0.4238(3) 0.41129(19) 0.0419(7) Uani 1 1 d . . .
H2C H 0.2699 0.5064 0.3928 0.050 Uiso 1 1 calc R . .
C3C C 0.1402(4) 0.4329(3) 0.4865(2) 0.0478(7) Uani 1 1 d . . .
H3C H 0.1624 0.5217 0.5189 0.057 Uiso 1 1 calc R . .
C4C C 0.0442(4) 0.3136(4) 0.51433(19) 0.0436(7) Uani 1 1 d . . .
H4C H 0.0010 0.3204 0.5657 0.052 Uiso 1 1 calc R . .
C5C C 0.0116(4) 0.1840(3) 0.46657(19) 0.0429(7) Uani 1 1 d . . .
H5C H -0.0553 0.1020 0.4851 0.051 Uiso 1 1 calc R . .
C6C C 0.0765(3) 0.1732(3) 0.39154(18) 0.0348(6) Uani 1 1 d . . .
H6C H 0.0546 0.0840 0.3598 0.042 Uiso 1 1 calc R . .
C1D C 0.1069(3) 0.2691(2) 0.17952(16) 0.0265(5) Uani 1 1 d . . .
C2D C 0.0633(3) 0.3786(3) 0.18086(19) 0.0347(6) Uani 1 1 d . . .
H2D H 0.1050 0.4556 0.2271 0.042 Uiso 1 1 calc R . .
C3D C -0.0410(3) 0.3745(3) 0.1143(2) 0.0397(6) Uani 1 1 d . . .
H3D H -0.0695 0.4491 0.1153 0.048 Uiso 1 1 calc R . .
C4D C -0.1035(3) 0.2617(3) 0.04659(18) 0.0396(6) Uani 1 1 d . . .
H4D H -0.1735 0.2600 0.0011 0.048 Uiso 1 1 calc R . .
C5D C -0.0634(3) 0.1515(3) 0.04539(18) 0.0400(6) Uani 1 1 d . . .
H5D H -0.1073 0.0738 -0.0004 0.048 Uiso 1 1 calc R . .
C6D C 0.0419(3) 0.1552(3) 0.11190(17) 0.0330(6) Uani 1 1 d . . .
H6D H 0.0691 0.0799 0.1110 0.040 Uiso 1 1 calc R . .
C6 C -0.1531(3) -0.2720(3) 0.16089(18) 0.0385(6) Uani 1 1 d . . .
F1 F -0.2701(2) -0.3714(2) 0.18752(14) 0.0730(7) Uani 1 1 d . . .
F2 F -0.1340(2) -0.3274(2) 0.08492(11) 0.0630(6) Uani 1 1 d . . .
F3 F -0.1973(2) -0.1727(3) 0.15088(16) 0.0744(7) Uani 1 1 d . . .
S1 S 0.02589(7) -0.20035(6) 0.23731(4) 0.02968(14) Uani 1 1 d . . .
O1 O 0.1282(2) -0.0850(2) 0.19945(13) 0.0422(5) Uani 1 1 d . . .
O2 O 0.0695(3) -0.3126(2) 0.23556(17) 0.0605(7) Uani 1 1 d . . .
O3 O -0.0202(3) -0.1574(2) 0.31620(13) 0.0518(6) Uani 1 1 d . . .

loop_
_atom_site_aniso_label
_atom_site_aniso_U_11
_atom_site_aniso_U_22
_atom_site_aniso_U_33
_atom_site_aniso_U_23
_atom_site_aniso_U_13
_atom_site_aniso_U_12
Pd1 0.01890(9) 0.01840(9) 0.02669(10) 0.00441(7) 0.00268(6) 0.00767(7)
P1 0.0211(3) 0.0247(3) 0.0252(3) 0.0052(2) 0.0036(2) 0.0117(2)
P2 0.0248(3) 0.0191(3) 0.0312(3) 0.0046(2) 0.0039(2) 0.0099(2)
C1 0.0241(12) 0.0256(12) 0.0313(13) 0.0049(10) 0.0018(10) 0.0062(10)
C2 0.0258(12) 0.0331(13) 0.0336(13) 0.0024(11) 0.0015(10) 0.0085(11)
C3 0.0207(11) 0.0330(13) 0.0325(13) 0.0044(10) 0.0036(10) 0.0103(10)
C4 0.0280(13) 0.0239(12) 0.0344(13) 0.0045(10) 0.0010(10) 0.0058(10)
C5 0.0300(13) 0.0202(11) 0.0414(14) 0.0079(10) 0.0042(11) 0.0085(10)
C1A 0.0307(12) 0.0246(12) 0.0234(11) 0.0034(9) 0.0000(9) 0.0120(10)
C2A 0.0393(15) 0.0399(15) 0.0382(15) 0.0069(12) 0.0033(12) 0.0244(13)
C3A 0.0517(18) 0.0389(16) 0.0490(17) 0.0101(13) -0.0109(14) 0.0253(14)
C4A 0.0571(19) 0.0380(16) 0.0368(16) 0.0163(13) -0.0059(14) 0.0110(14)
C5A 0.0429(17) 0.0521(18) 0.0331(15) 0.0162(13) 0.0057(12) 0.0108(14)
C6A 0.0295(13) 0.0366(14) 0.0289(13) 0.0072(11) 0.0024(10) 0.0127(11)
C1B 0.0234(11) 0.0298(12) 0.0235(11) 0.0039(9) 0.0005(9) 0.0158(10)
C2B 0.0352(14) 0.0319(13) 0.0300(13) 0.0075(10) 0.0040(11) 0.0146(11)
C3B 0.0467(16) 0.0298(14) 0.0372(15) 0.0006(11) -0.0027(12) 0.0166(12)
C4B 0.0423(16) 0.0459(17) 0.0311(14) -0.0071(12) -0.0027(12) 0.0234(14)
C5B 0.0407(16) 0.0530(18) 0.0263(13) 0.0051(12) 0.0073(11) 0.0179(14)
C6B 0.0340(14) 0.0341(14) 0.0286(13) 0.0073(11) 0.0042(10) 0.0131(11)
C1C 0.0276(12) 0.0274(12) 0.0297(12) 0.0041(10) 0.0015(10) 0.0143(10)
C2C 0.0493(17) 0.0302(14) 0.0433(16) 0.0039(12) 0.0127(13) 0.0147(13)
C3C 0.0539(19) 0.0415(17) 0.0439(17) -0.0067(13) 0.0060(14) 0.0218(15)
C4C 0.0436(16) 0.063(2) 0.0329(15) 0.0064(14) 0.0069(12) 0.0318(16)
C5C 0.0427(16) 0.0454(17) 0.0454(17) 0.0184(14) 0.0130(13) 0.0199(14)
C6C 0.0373(14) 0.0285(13) 0.0399(15) 0.0072(11) 0.0064(11) 0.0152(11)
C1D 0.0244(12) 0.0256(12) 0.0321(13) 0.0087(10) 0.0070(10) 0.0118(10)
C2D 0.0324(13) 0.0242(12) 0.0472(16) 0.0053(11) 0.0036(12) 0.0126(11)
C3D 0.0382(15) 0.0360(15) 0.0531(17) 0.0151(13) 0.0041(13) 0.0220(13)
C4D 0.0356(15) 0.0526(18) 0.0366(15) 0.0163(13) 0.0033(12) 0.0227(14)
C5D 0.0429(16) 0.0471(17) 0.0308(14) -0.0001(12) 0.0020(12) 0.0231(14)
C6D 0.0396(14) 0.0323(13) 0.0327(13) 0.0040(11) 0.0058(11) 0.0214(12)
C6 0.0259(13) 0.0404(15) 0.0402(15) 0.0111(12) 0.0041(11) 0.0050(12)
F1 0.0353(10) 0.0798(15) 0.0633(13) 0.0232(11) 0.0058(9) -0.0166(10)
F2 0.0577(12) 0.0701(13) 0.0351(10) -0.0024(9) 0.0030(8) 0.0076(10)
F3 0.0508(12) 0.0837(16) 0.0997(17) 0.0240(13) -0.0111(11) 0.0403(12)
S1 0.0259(3) 0.0216(3) 0.0385(3) 0.0034(2) -0.0016(2) 0.0090(2)
O1 0.0289(10) 0.0307(10) 0.0520(12) 0.0067(9) -0.0014(9) 0.0001(8)
O2 0.0629(15) 0.0386(12) 0.0862(18) 0.0050(12) -0.0104(13) 0.0328(12)
O3 0.0626(15) 0.0490(13) 0.0353(11) 0.0010(10) 0.0061(10) 0.0187(11)

loop_
_atom_type_symbol
_atom_type_description
_atom_type_scat_dispersion_real
_atom_type_scat_dispersion_imag
_atom_type_scat_source
C C 0.0033 0.0016 'International Tables Vol C Tables 4.2.6.8 and 6.1.1.4'
H H 0.0000 0.0000 'International Tables Vol C Tables 4.2.6.8 and 6.1.1.4'
O O 0.0106 0.0060 'International Tables Vol C Tables 4.2.6.8 and 6.1.1.4'
S S 0.1246 0.1234 'International Tables Vol C Tables 4.2.6.8 and 6.1.1.4'
Pd Pd -0.9988 1.0072 'International Tables Vol C Tables 4.2.6.8 and 6.1.1.4'
P P 0.1023 0.0942 'International Tables Vol C Tables 4.2.6.8 and 6.1.1.4'
F F 0.0171 0.0103 'International Tables Vol C Tables 4.2.6.8 and 6.1.1.4'

loop_
_geom_angle_atom_site_label_1
_geom_angle_atom_site_label_2
_geom_angle_atom_site_label_3
_geom_angle
_geom_angle_site_symmetry_1
_geom_angle_site_symmetry_3
_geom_angle_publ_flag
C1 Pd1 O1 171.66(9) . . ?
C1 Pd1 P1 83.05(7) . . ?
O1 Pd1 P1 94.02(6) . . ?
C1 Pd1 P2 83.46(7) . . ?
O1 Pd1 P2 99.71(6) . . ?
P1 Pd1 P2 166.24(2) . . ?
C1B P1 C1A 105.33(11) . . ?
C1B P1 C3 107.74(11) . . ?
C1A P1 C3 104.48(12) . . ?
C1B P1 Pd1 120.49(8) . . ?
C1A P1 Pd1 114.29(8) . . ?
C3 P1 Pd1 103.24(8) . . ?
C1D P2 C1C 105.24(11) . . ?
C1D P2 C5 106.65(11) . . ?
C1C P2 C5 106.03(12) . . ?
C1D P2 Pd1 119.82(8) . . ?
C1C P2 Pd1 115.94(8) . . ?
C5 P2 Pd1 101.98(8) . . ?
C2 C1 C4 114.3(2) . . ?
C2 C1 Pd1 113.12(17) . . ?
C4 C1 Pd1 113.40(17) . . ?
C3 C2 C1 110.4(2) . . ?
C2 C3 P1 105.11(16) . . ?
C5 C4 C1 109.7(2) . . ?
C4 C5 P2 104.88(16) . . ?
C6A C1A C2A 119.2(2) . . ?
C6A C1A P1 120.22(19) . . ?
C2A C1A P1 120.5(2) . . ?
C3A C2A C1A 120.3(3) . . ?
C4A C3A C2A 119.9(3) . . ?
C5A C4A C3A 120.1(3) . . ?
C4A C5A C6A 120.7(3) . . ?
C5A C6A C1A 119.8(3) . . ?
C2B C1B C6B 118.7(2) . . ?
C2B C1B P1 121.03(19) . . ?
C6B C1B P1 120.22(19) . . ?
C1B C2B C3B 120.4(2) . . ?
C4B C3B C2B 120.2(3) . . ?
C5B C4B C3B 119.9(3) . . ?
C4B C5B C6B 120.1(3) . . ?
C5B C6B C1B 120.6(3) . . ?
C6C C1C C2C 118.5(2) . . ?
C6C C1C P2 118.74(19) . . ?
C2C C1C P2 122.7(2) . . ?
C3C C2C C1C 120.4(3) . . ?
C4C C3C C2C 120.6(3) . . ?
C3C C4C C5C 119.5(3) . . ?
C4C C5C C6C 120.5(3) . . ?
C5C C6C C1C 120.4(3) . . ?
C6D C1D C2D 119.2(2) . . ?
C6D C1D P2 118.82(19) . . ?
C2D C1D P2 121.9(2) . . ?
C3D C2D C1D 120.1(3) . . ?
C4D C3D C2D 120.3(3) . . ?
C3D C4D C5D 120.0(3) . . ?
C4D C5D C6D 119.9(3) . . ?
C1D C6D C5D 120.4(2) . . ?
F1 C6 F3 107.4(3) . . ?
F1 C6 F2 107.2(2) . . ?
F3 C6 F2 108.4(2) . . ?
F1 C6 S1 111.5(2) . . ?
F3 C6 S1 110.3(2) . . ?
F2 C6 S1 112.0(2) . . ?
O2 S1 O3 115.53(15) . . ?
O2 S1 O1 115.19(15) . . ?
O3 S1 O1 114.10(13) . . ?
O2 S1 C6 104.65(14) . . ?
O3 S1 C6 104.10(14) . . ?
O1 S1 C6 100.85(12) . . ?
S1 O1 Pd1 136.27(13) . . ?

loop_
_geom_bond_atom_site_label_1
_geom_bond_atom_site_label_2
_geom_bond_distance
_geom_bond_site_symmetry_2
_geom_bond_publ_flag
Pd1 C1 2.071(2) . ?
Pd1 O1 2.2106(18) . ?
Pd1 P1 2.3028(6) . ?
Pd1 P2 2.3190(6) . ?
P1 C1B 1.815(2) . ?
P1 C1A 1.817(2) . ?
P1 C3 1.826(2) . ?
P2 C1D 1.812(3) . ?
P2 C1C 1.820(3) . ?
P2 C5 1.824(2) . ?
C1 C2 1.517(4) . ?
C1 C4 1.530(3) . ?
C2 C3 1.514(4) . ?
C4 C5 1.518(4) . ?
C1A C6A 1.387(4) . ?
C1A C2A 1.391(4) . ?
C2A C3A 1.382(4) . ?
C3A C4A 1.377(5) . ?
C4A C5A 1.368(5) . ?
C5A C6A 1.385(4) . ?
C1B C2B 1.387(3) . ?
C1B C6B 1.389(3) . ?
C2B C3B 1.388(4) . ?
C3B C4B 1.379(4) . ?
C4B C5B 1.376(4) . ?
C5B C6B 1.387(4) . ?
C1C C6C 1.389(4) . ?
C1C C2C 1.390(4) . ?
C2C C3C 1.380(4) . ?
C3C C4C 1.372(5) . ?
C4C C5C 1.374(4) . ?
C5C C6C 1.382(4) . ?
C1D C6D 1.383(4) . ?
C1D C2D 1.391(3) . ?
C2D C3D 1.381(4) . ?
C3D C4D 1.377(4) . ?
C4D C5D 1.378(4) . ?
C5D C6D 1.388(4) . ?
C6 F1 1.313(3) . ?
C6 F3 1.319(4) . ?
C6 F2 1.319(3) . ?
C6 S1 1.814(3) . ?
S1 O2 1.419(2) . ?
S1 O3 1.425(2) . ?
S1 O1 1.448(2) . ?
